data_9003879
loop_
_publ_author_name
'Mesto, E.'
'Schingaro, E.'
'Scordari, F.'
'Ottolini, L.'

_publ_section_title
;An electron microprobe analysis, secondary ion mass spectrometry and single
 crystal X-ray diffraction study of phlogopites from Mt. Vulture, Potenza,
 Italy: Consideration of cation partioning Locality: Mt. Vulture, Potenza,
 Italy Sample: LC7-3Go Note: mica
;
_journal_name_full 'American Mineralogist'
_journal_page_first 182
_journal_page_last 190
_journal_paper_doi 10.2138/am.2006.1882
_journal_volume 91
_journal_year 2006
_chemical_compound_source 'Mt. Vulture, Potenza, Italy'
_chemical_formula_sum 'Al1.47 Ba0.02 F0.12 Fe0.53 H1.8 K0.85 Mg2.18 Na0.11 O11.88 Si2.66 Ti0.16'
_chemical_name_mineral Phlogopite
_space_group_IT_number 12
_symmetry_space_group_name_Hall '-C 2y'
_symmetry_space_group_name_H-M 'C 1 2/m 1'
_cell_angle_alpha 90
_cell_angle_beta 99.97
_cell_angle_gamma 90
_cell_formula_units_Z 2
_cell_length_a 5.315
_cell_length_b 9.209
_cell_length_c 10.226
_cell_volume 492.962
_database_code_amcsd 0004003
_exptl_crystal_density_diffrn 2.946
_cod_original_cell_volume 492.961
_cod_original_formula_sum 'K.85 Na.11 Ba.02 Mg2.18 Fe.53 Ti.16 Al1.47 Si2.66 O11.88 F.12 H1.8'
_cod_database_code 9003879

loop_
_space_group_symop_operation_xyz
x,y,z
1/2+x,1/2+y,z
x,-y,z
1/2+x,1/2-y,z
-x,y,-z
1/2-x,1/2+y,-z
-x,-y,-z
1/2-x,1/2-y,-z

loop_
_atom_site_aniso_label
_atom_site_aniso_U_11
_atom_site_aniso_U_22
_atom_site_aniso_U_33
_atom_site_aniso_U_12
_atom_site_aniso_U_13
_atom_site_aniso_U_23
K 0.03800 0.03500 0.02400 0.00000 0.00400 0.00000
Na 0.03800 0.03500 0.02400 0.00000 0.00400 0.00000
Ba 0.03800 0.03500 0.02400 0.00000 0.00400 0.00000
MgM1 0.01300 0.01100 0.01400 0.00000 0.00300 0.00000
Fe2+M1 0.01300 0.01100 0.01400 0.00000 0.00300 0.00000
Ti4+M1 0.01300 0.01100 0.01400 0.00000 0.00300 0.00000
MgM2 0.00900 0.01000 0.01300 0.00000 0.00210 0.00000
Fe2+M2 0.00900 0.01000 0.01300 0.00000 0.00210 0.00000
AlM2 0.00900 0.01000 0.01300 0.00000 0.00210 0.00000
TiM2 0.00900 0.01000 0.01300 0.00000 0.00210 0.00000
SiT 0.00800 0.00920 0.00920 0.00000 0.00110 0.00000
AlT 0.00800 0.00920 0.00920 0.00000 0.00110 0.00000
O1 0.01600 0.02200 0.01200 -0.00200 0.00300 -0.00300
O2 0.02800 0.01200 0.01300 0.00000 -0.00400 0.00000
O3 0.00800 0.01000 0.01400 0.00000 0.00100 -0.00100
O-H4 0.01500 0.00900 0.00700 0.00000 0.00200 0.00000
F4 0.01500 0.00900 0.00700 0.00000 0.00200 0.00000
O4 0.01500 0.00900 0.00700 0.00000 0.00200 0.00000

loop_
_atom_site_label
_atom_site_fract_x
_atom_site_fract_y
_atom_site_fract_z
_atom_site_occupancy
_atom_site_U_iso_or_equiv
_atom_site_type_symbol
_atom_site_attached_hydrogens
K 0.00000 0.00000 0.00000 0.85000 0.03200 K 0
Na 0.00000 0.00000 0.00000 0.11000 0.03200 Na 0
Ba 0.00000 0.00000 0.00000 0.02000 0.03200 Ba 0
MgM1 0.00000 0.50000 0.50000 0.76000 0.01200 Mg 0
Fe2+M1 0.00000 0.50000 0.50000 0.16000 0.01200 Fe 0
Ti4+M1 0.00000 0.50000 0.50000 0.08000 0.01200 Ti 0
MgM2 0.00000 0.83380 0.50000 0.71000 0.01100 Mg 0
Fe2+M2 0.00000 0.83380 0.50000 0.18500 0.01100 Fe 0
AlM2 0.00000 0.83380 0.50000 0.06500 0.01100 Al 0
TiM2 0.00000 0.83380 0.50000 0.04000 0.01100 Ti 0
SiT 0.57540 0.16690 0.22670 0.66500 0.00880 Si 0
AlT 0.57540 0.16690 0.22670 0.33500 0.00880 Al 0
O1 0.83180 0.22380 0.16990 1.00000 0.01600 O 0
O2 0.50500 0.00000 0.17010 1.00000 0.01600 O 0
O3 0.63110 0.16680 0.39230 1.00000 0.01000 O 0
O-H4 0.13100 0.00000 0.39740 0.90000 0.01000 O 1
F4 0.13100 0.00000 0.39740 0.06000 0.01000 F 0
O4 0.13100 0.00000 0.39740 0.04000 0.01000 O 0

loop_
_cod_changelog_entry_id
_cod_changelog_entry_author
_cod_changelog_entry_date
_cod_changelog_entry_text
1
;cod-tools version 3.8.0
Id: cif_guess_AMCSD_atom_types 9574 2023-05-10 09:00:05Z saulius
;
2023-05-10T18:48:32+03:00
;Derived atom types and hydrogen counts
from atom names that follow the AMCSD naming convention
(Wat == water, O-H == hydroxyl).
;
2
;cod-tools version 3.10.1
Id: cif_fix_AMCSD_aniso_labels 10200 2024-08-01 14:09:44Z saulius
;
2024-08-02T12:20:27+03:00
;Changed the following '_atom_site_aniso_label' values:
'OH4' -> 'O-H4'
;

loop_
_cod_related_entry_id
_cod_related_entry_database
_cod_related_entry_code
1 AMCSD 0004003
